data_4335761
loop_
_publ_author_name
'Nikolay P. Tsvetkov'
'Chun-Hsing Chen'
'Jos\'e G. Andino'
'Richard L. Lord'
'Maren Pink'
'Ren\'e W. Buell'
'Kenneth G. Caulton'

_publ_section_title
;
 Synthesis and Oxidative Reactivity of 2,2'-Pyridylpyrrolide Complexes of
 Ni(II)
;
_journal_name_full 'Inorganic Chemistry'
_journal_page_first 9511
_journal_page_last 9521
_journal_paper_doi 10.1021/ic4011746
_journal_volume 52
_journal_year 2013
_chemical_absolute_configuration unk
_chemical_formula_moiety 'C22 H10 Br4 F12 N4 Ni1'
_chemical_formula_sum 'C22 H10 Br4 F12 N4 Ni'
_chemical_formula_weight 936.65
_space_group_IT_number 4
_symmetry_cell_setting monoclinic
_symmetry_space_group_name_Hall 'P 2yb'
_symmetry_space_group_name_H-M 'P 1 21 1'
_atom_sites_solution_hydrogens geom
_atom_sites_solution_primary direct
_audit_creation_date 10-07-01
_audit_creation_method CRYSTALS_ver_14.06
_cell_angle_alpha 90
_cell_angle_beta 111.838(2)
_cell_angle_gamma 90
_cell_formula_units_Z 2
_cell_length_a 10.1424(11)
_cell_length_b 13.8621(14)
_cell_length_c 10.6833(11)
_cell_measurement_reflns_used 5776
_cell_measurement_temperature 150
_cell_measurement_theta_max 30
_cell_measurement_theta_min 2
_cell_volume 1394.2(3)
_computing_cell_refinement 'Apex2 (Bruker AXS, 2006)'
_computing_data_collection 'Apex2 (Bruker AXS, 2006)'
_computing_data_reduction 'Apex2 (Bruker AXS, 2006)'
_computing_molecular_graphics 'CAMERON (Watkin et al., 1996)'
_computing_publication_material 'CRYSTALS (Betteridge et al., 2003)'
_computing_structure_refinement 'CRYSTALS (Betteridge et al., 2003)'
_computing_structure_solution 'SIR92 (Altomare et al., 1994)'
_diffrn_ambient_temperature 150
_diffrn_measured_fraction_theta_full 0.997
_diffrn_measured_fraction_theta_max 0.997
_diffrn_measurement_device Area
_diffrn_measurement_device_type 'Bruker Kappa Apex2'
_diffrn_measurement_method '\f & \w scans'
_diffrn_radiation_monochromator graphite
_diffrn_radiation_type 'Mo K\a'
_diffrn_radiation_wavelength 0.71073
_diffrn_reflns_av_R_equivalents 0.041
_diffrn_reflns_limit_h_max 14
_diffrn_reflns_limit_h_min -14
_diffrn_reflns_limit_k_max 19
_diffrn_reflns_limit_k_min -18
_diffrn_reflns_limit_l_max 15
_diffrn_reflns_limit_l_min -14
_diffrn_reflns_number 16010
_diffrn_reflns_theta_full 30.054
_diffrn_reflns_theta_max 30.054
_diffrn_reflns_theta_min 2.054
_diffrn_standards_number 0
_exptl_absorpt_coefficient_mu 6.531
_exptl_absorpt_correction_T_max 0.75
_exptl_absorpt_correction_T_min 0.10
_exptl_absorpt_correction_type sphere
_exptl_absorpt_process_details 'USER DEFINED ABSORPTION METHOD'
_exptl_crystal_colour red
_exptl_crystal_density_diffrn 2.231
_exptl_crystal_description plate
_exptl_crystal_F_000 892
_exptl_crystal_size_max 0.549
_exptl_crystal_size_mid 0.360
_exptl_crystal_size_min 0.044
_refine_diff_density_max 1.03
_refine_diff_density_min -0.94
_refine_ls_extinction_method none
_refine_ls_goodness_of_fit_ref 1.0001
_refine_ls_hydrogen_treatment none
_refine_ls_matrix_type full
_refine_ls_number_parameters 391
_refine_ls_number_reflns 7868
_refine_ls_number_restraints 1
_refine_ls_R_factor_all 0.0613
_refine_ls_R_factor_gt 0.0451
_refine_ls_shift/su_max 0.0138035
_refine_ls_shift/su_mean 0.0003899
_refine_ls_structure_factor_coef Fsqd
_refine_ls_weighting_details
;
 Method= Modified Sheldrick 
 w=1/[\s^2^(F^2^) + ( 0.04P)^2^ + 2.53P] 
 ,where P=(max(Fo^2^,0) + 2Fc^2^)/3 
;
_refine_ls_weighting_scheme calc
_refine_ls_wR_factor_all 0.1091
_refine_ls_wR_factor_gt 0.1044
_refine_ls_wR_factor_ref 0.1091
_reflns_limit_h_max 13
_reflns_limit_h_min -14
_reflns_limit_k_max 19
_reflns_limit_k_min -18
_reflns_limit_l_max 15
_reflns_limit_l_min 0
_reflns_number_gt 6251
_reflns_number_total 7868
_reflns_threshold_expression I>2.0\s(I)
_oxford_diffrn_Wilson_B_factor 2.43
_oxford_diffrn_Wilson_scale 59.10
_oxford_refine_ls_r_factor_ref 0.0613
_oxford_refine_ls_scale 0.13005(4)
_oxford_reflns_number_all 7868
_oxford_reflns_threshold_expression_ref I>-10.0\s(I)
_oxford_structure_analysis_title 'mo_10064_0m in P2(1)'
_cod_data_source_file ic4011746_si_005.cif
_cod_data_source_block 10064
_cod_original_sg_symbol_H-M 'P 21 '
_cod_original_formula_sum 'C22 H10 Br4 F12 N4 Ni1'
_cod_database_code 4335761

loop_
_symmetry_equiv_pos_as_xyz
x,y,z
-x,y+1/2,-z

loop_
_atom_site_label
_atom_site_type_symbol
_atom_site_fract_x
_atom_site_fract_y
_atom_site_fract_z
_atom_site_U_iso_or_equiv
_atom_site_occupancy
_atom_site_adp_type
_atom_site_refinement_flags_posn
Br1 Br 0.39724(6) 0.34318(6) 1.47079(6) 0.0291 1.0000 Uani .
Br2 Br 0.20514(6) 0.10408(6) 1.26595(6) 0.0329 1.0000 Uani .
Br3 Br 0.86548(7) 0.20071(7) 1.16197(8) 0.0416 1.0000 Uani .
Br4 Br -0.21645(7) 0.31436(7) 1.65363(8) 0.0379 1.0000 Uani .
Ni1 Ni 0.33655(8) 0.24593(7) 1.27379(7) 0.0251 1.0000 Uani .
F1 F 0.5764(5) 0.4577(3) 0.9630(5) 0.0468 1.0000 Uani .
F2 F 0.5390(6) 0.3362(4) 0.8319(4) 0.0609 1.0000 Uani .
F3 F 0.7495(5) 0.3665(4) 0.9713(6) 0.0659 1.0000 Uani .
F4 F 0.6649(6) 0.0364(3) 1.2887(4) 0.0531 1.0000 Uani .
F5 F 0.8014(4) 0.1388(3) 1.4232(4) 0.0489 1.0000 Uani .
F6 F 0.5894(4) 0.1223(3) 1.4154(4) 0.0455 1.0000 Uani .
F7 F 0.1141(4) 0.0617(3) 1.8327(4) 0.0432 1.0000 Uani .
F8 F 0.0363(6) 0.1781(3) 1.9188(4) 0.0594 1.0000 Uani .
F9 F -0.1061(4) 0.0963(3) 1.7529(5) 0.0509 1.0000 Uani .
F10 F -0.0357(5) 0.4894(3) 1.5279(4) 0.0441 1.0000 Uani .
F11 F -0.1733(4) 0.3976(3) 1.3757(4) 0.0482 1.0000 Uani .
F12 F 0.0406(5) 0.4195(4) 1.3891(5) 0.0587 1.0000 Uani .
N1 N 0.2473(5) 0.3356(3) 1.1192(4) 0.0223 1.0000 Uani .
N2 N 0.4860(5) 0.2407(4) 1.1990(5) 0.0234 1.0000 Uani .
N3 N 0.3228(5) 0.1093(4) 1.5956(5) 0.0256 1.0000 Uani .
N4 N 0.1353(5) 0.2766(3) 1.5682(5) 0.0236 1.0000 Uani .
C1 C 0.1186(6) 0.3756(4) 1.0832(6) 0.0277 1.0000 Uani .
C2 C 0.0593(6) 0.4302(4) 0.9697(6) 0.0305 1.0000 Uani .
C3 C 0.1370(7) 0.4419(4) 0.8853(6) 0.0300 1.0000 Uani .
C4 C 0.2699(6) 0.4009(4) 0.9212(6) 0.0283 1.0000 Uani .
C5 C 0.3258(6) 0.3495(4) 1.0413(5) 0.0231 1.0000 Uani .
C6 C 0.4656(6) 0.3016(4) 1.0944(5) 0.0233 1.0000 Uani .
C7 C 0.5881(6) 0.3035(4) 1.0609(6) 0.0271 1.0000 Uani .
C8 C 0.6830(6) 0.2383(4) 1.1501(6) 0.0275 1.0000 Uani .
C9 C 0.6169(5) 0.2008(4) 1.2321(6) 0.0252 1.0000 Uani .
C10 C 0.6140(7) 0.3647(5) 0.9589(7) 0.0330 1.0000 Uani .
C11 C 0.6680(6) 0.1265(5) 1.3377(6) 0.0305 1.0000 Uani .
C12 C 0.4431(7) 0.0601(5) 1.6150(7) 0.0341 1.0000 Uani .
C13 C 0.5402(7) 0.0476(5) 1.7413(7) 0.0355 1.0000 Uani .
C14 C 0.5116(7) 0.0839(5) 1.8491(7) 0.0352 1.0000 Uani .
C15 C 0.3835(7) 0.1324(4) 1.8276(6) 0.0310 1.0000 Uani .
C16 C 0.2892(6) 0.1475(4) 1.6969(6) 0.0217 1.0000 Uani .
C17 C 0.1597(5) 0.2047(4) 1.6613(5) 0.0214 1.0000 Uani .
C18 C 0.0476(5) 0.2036(4) 1.7062(5) 0.0228 1.0000 Uani .
C19 C -0.0449(6) 0.2799(4) 1.6390(6) 0.0228 1.0000 Uani .
C20 C 0.0105(6) 0.3235(4) 1.5532(6) 0.0250 1.0000 Uani .
C21 C 0.0238(7) 0.1358(5) 1.8036(6) 0.0314 1.0000 Uani .
C22 C -0.0401(7) 0.4069(5) 1.4612(6) 0.0319 1.0000 Uani .
H2 H 0.198(7) 0.301(5) 1.529(6) 0.0284 1.0000 Uiso .
H11 H 0.0653 0.3650 1.1386 0.0330 1.0000 Uiso R
H21 H -0.0311 0.4595 0.9483 0.0370 1.0000 Uiso R
H31 H 0.0980 0.4776 0.8039 0.0345 1.0000 Uiso R
H41 H 0.3230 0.4074 0.8648 0.0329 1.0000 Uiso R
H121 H 0.4596 0.0337 1.5401 0.0414 1.0000 Uiso R
H131 H 0.6267 0.0146 1.7557 0.0435 1.0000 Uiso R
H141 H 0.5793 0.0764 1.9382 0.0428 1.0000 Uiso R
H151 H 0.3613 0.1545 1.9016 0.0377 1.0000 Uiso R
H1 H 0.2630 0.1171 1.5132 0.0311 1.0000 Uiso R

loop_
_atom_site_aniso_label
_atom_site_aniso_U_11
_atom_site_aniso_U_22
_atom_site_aniso_U_33
_atom_site_aniso_U_23
_atom_site_aniso_U_13
_atom_site_aniso_U_12
Br1 0.0261(3) 0.0336(3) 0.0305(3) 0.0003(2) 0.0140(2) -0.0050(2)
Br2 0.0297(3) 0.0329(3) 0.0306(3) 0.0004(3) 0.0050(2) -0.0060(3)
Br3 0.0308(3) 0.0334(3) 0.0736(5) -0.0027(3) 0.0344(3) 0.0007(3)
Br4 0.0263(3) 0.0384(4) 0.0578(4) -0.0066(3) 0.0256(3) 0.0027(3)
Ni1 0.0225(3) 0.0310(4) 0.0263(4) 0.0076(3) 0.0142(3) 0.0042(3)
F1 0.060(3) 0.034(2) 0.062(3) 0.0033(18) 0.042(2) -0.0066(19)
F2 0.102(4) 0.054(3) 0.037(2) -0.005(2) 0.038(3) -0.023(3)
F3 0.050(3) 0.075(4) 0.097(4) 0.031(3) 0.057(3) 0.005(2)
F4 0.080(3) 0.029(2) 0.044(2) -0.0085(17) 0.015(2) 0.004(2)
F5 0.0283(19) 0.057(3) 0.049(3) 0.004(2) -0.0009(18) 0.0040(19)
F6 0.042(2) 0.062(3) 0.041(2) 0.0227(19) 0.0256(18) 0.021(2)
F7 0.050(2) 0.035(2) 0.052(3) 0.0150(18) 0.028(2) 0.0058(18)
F8 0.118(4) 0.042(3) 0.035(2) -0.0061(18) 0.048(3) -0.010(3)
F9 0.038(2) 0.047(2) 0.076(3) 0.011(2) 0.031(2) -0.0097(19)
F10 0.051(2) 0.0219(19) 0.050(2) 0.0017(16) 0.0079(19) 0.0066(17)
F11 0.039(2) 0.043(2) 0.045(2) 0.0032(19) -0.0047(19) 0.0054(18)
F12 0.063(3) 0.064(3) 0.067(3) 0.038(2) 0.045(2) 0.037(2)
N1 0.020(2) 0.026(2) 0.021(2) -0.0002(18) 0.0090(17) -0.0041(18)
N2 0.019(2) 0.026(2) 0.027(2) -0.0037(19) 0.0102(18) -0.0041(18)
N3 0.030(2) 0.025(2) 0.024(2) 0.003(2) 0.0134(19) 0.001(2)
N4 0.021(2) 0.025(2) 0.027(3) 0.0010(18) 0.012(2) 0.0050(18)
C1 0.024(3) 0.028(3) 0.032(3) 0.003(2) 0.012(2) -0.001(2)
C2 0.026(3) 0.028(3) 0.032(3) 0.007(3) 0.004(3) 0.005(2)
C3 0.035(3) 0.027(3) 0.020(3) 0.002(2) 0.001(2) -0.004(2)
C4 0.034(3) 0.027(3) 0.023(3) 0.001(2) 0.010(2) -0.006(2)
C5 0.022(2) 0.022(3) 0.026(3) -0.004(2) 0.010(2) -0.007(2)
C6 0.024(3) 0.026(3) 0.021(3) -0.002(2) 0.010(2) -0.002(2)
C7 0.028(3) 0.028(3) 0.030(3) -0.008(2) 0.016(2) -0.007(2)
C8 0.021(3) 0.029(3) 0.037(3) -0.010(2) 0.015(2) -0.005(2)
C9 0.021(2) 0.027(3) 0.028(3) -0.010(2) 0.010(2) -0.006(2)
C10 0.039(3) 0.032(3) 0.038(4) -0.005(2) 0.024(3) -0.007(3)
C11 0.023(3) 0.035(4) 0.032(3) -0.010(2) 0.009(2) 0.001(2)
C12 0.041(3) 0.026(3) 0.044(4) 0.011(3) 0.026(3) 0.011(3)
C13 0.027(3) 0.028(3) 0.054(4) 0.005(3) 0.018(3) 0.007(3)
C14 0.033(3) 0.031(4) 0.033(3) 0.006(2) 0.002(3) 0.004(3)
C15 0.030(3) 0.030(3) 0.029(3) -0.002(2) 0.006(3) -0.001(2)
C16 0.023(3) 0.017(3) 0.027(3) -0.001(2) 0.012(2) -0.004(2)
C17 0.023(2) 0.022(3) 0.021(3) -0.002(2) 0.010(2) -0.002(2)
C18 0.024(2) 0.022(3) 0.026(3) -0.002(2) 0.013(2) -0.002(2)
C19 0.020(2) 0.023(3) 0.024(3) -0.006(2) 0.007(2) 0.000(2)
C20 0.021(2) 0.025(3) 0.029(3) -0.002(2) 0.010(2) 0.004(2)
C21 0.036(3) 0.030(3) 0.035(3) -0.001(2) 0.020(3) -0.007(3)
C22 0.034(3) 0.032(3) 0.030(3) 0.009(2) 0.011(3) 0.007(3)

loop_
_atom_type_symbol
_atom_type_scat_dispersion_real
_atom_type_scat_dispersion_imag
_atom_type_scat_Cromer_Mann_a1
_atom_type_scat_Cromer_Mann_b1
_atom_type_scat_Cromer_Mann_a2
_atom_type_scat_Cromer_Mann_b2
_atom_type_scat_Cromer_Mann_a3
_atom_type_scat_Cromer_Mann_b3
_atom_type_scat_Cromer_Mann_a4
_atom_type_scat_Cromer_Mann_b4
_atom_type_scat_Cromer_Mann_c
_atom_type_scat_source
C 0.0033 0.0016 2.3100 20.8439 1.0200 10.2075 1.5886 0.5687 0.8650 51.6512 0.2156 'International Tables Vol C 4.2.6.8 and 6.1.1.4'
H 0.0000 0.0000 0.4930 10.5109 0.3229 26.1257 0.1402 3.1424 0.0408 57.7998 0.0030 'International Tables Vol C 4.2.6.8 and 6.1.1.4'
N 0.0061 0.0033 12.2126 0.0057 3.1322 9.8933 2.0125 28.9975 1.1663 0.5826 -11.5290 'International Tables Vol C 4.2.6.8 and 6.1.1.4'
F 0.0171 0.0103 3.5392 10.2825 2.6412 4.2944 1.5170 0.2615 1.0243 26.1476 0.2776 'International Tables Vol C 4.2.6.8 and 6.1.1.4'
Ni 0.3393 1.1124 12.8376 3.8785 7.2920 0.2565 4.4438 12.1763 2.3800 66.3421 1.0341 'International Tables Vol C 4.2.6.8 and 6.1.1.4'
Br -0.2901 2.4595 17.1789 2.1723 5.2358 16.5796 5.6377 0.2609 3.9851 41.4328 2.9557 'International Tables Vol C 4.2.6.8 and 6.1.1.4'

loop_
_geom_angle_atom_site_label_1
_geom_angle_atom_site_label_2
_geom_angle_atom_site_label_3
_geom_angle
_geom_angle_publ_flag
Br1 Ni1 Br2 117.41(4) yes
Br1 Ni1 N1 105.51(14) yes
Br2 Ni1 N1 114.43(13) yes
Br1 Ni1 N2 113.38(14) yes
Br2 Ni1 N2 117.82(15) yes
N1 Ni1 N2 82.40(19) yes
Br1 Ni1 C5 113.63(12) yes
Br2 Ni1 C5 123.62(11) yes
N1 Ni1 C5 26.07(16) yes
N2 Ni1 C5 56.33(18) yes
Br1 Ni1 C6 114.58(12) yes
Br2 Ni1 C6 127.37(12) yes
N1 Ni1 C6 56.34(17) yes
N2 Ni1 C6 26.18(19) yes
C5 Ni1 C6 30.32(16) yes
Ni1 N1 C1 126.2(4) yes
Ni1 N1 C5 113.9(4) yes
C1 N1 C5 119.7(5) yes
Ni1 N2 C6 114.2(4) yes
Ni1 N2 C9 137.6(4) yes
C6 N2 C9 107.6(5) yes
C12 N3 C16 123.9(5) yes
C12 N3 H1 118.1 no
C16 N3 H1 118.0 no
C17 N4 C20 109.8(5) yes
C17 N4 H2 128(4) no
C20 N4 H2 122(4) no
N1 C1 C2 123.1(5) yes
N1 C1 H11 118.5 no
C2 C1 H11 118.4 no
C1 C2 C3 117.7(5) yes
C1 C2 H21 121.2 no
C3 C2 H21 121.1 no
C2 C3 C4 119.7(5) yes
C2 C3 H31 120.3 no
C4 C3 H31 120.0 no
C3 C4 C5 119.2(5) yes
C3 C4 H41 120.7 no
C5 C4 H41 120.1 no
C4 C5 N1 120.4(5) yes
C4 C5 Ni1 159.6(4) yes
N1 C5 Ni1 40.0(3) yes
C4 C5 C6 126.1(5) yes
N1 C5 C6 113.5(5) yes
Ni1 C5 C6 73.6(3) yes
C5 C6 N2 115.3(5) yes
C5 C6 Ni1 76.1(3) yes
N2 C6 Ni1 39.7(2) yes
C5 C6 C7 134.7(5) yes
N2 C6 C7 109.9(5) yes
Ni1 C6 C7 148.8(4) yes
C6 C7 C8 105.2(5) yes
C6 C7 C10 127.6(6) yes
C8 C7 C10 127.2(5) yes
Br3 C8 C7 129.3(4) yes
Br3 C8 C9 123.2(5) yes
C7 C8 C9 107.4(5) yes
C8 C9 N2 109.8(5) yes
C8 C9 C11 129.1(5) yes
N2 C9 C11 121.0(5) yes
C7 C10 F1 113.2(5) yes
C7 C10 F2 112.6(5) yes
F1 C10 F2 104.7(6) yes
C7 C10 F3 113.4(6) yes
F1 C10 F3 105.8(5) yes
F2 C10 F3 106.4(5) yes
C9 C11 F4 113.5(5) yes
C9 C11 F6 112.4(5) yes
F4 C11 F6 105.3(5) yes
C9 C11 F5 114.5(5) yes
F4 C11 F5 104.8(5) yes
F6 C11 F5 105.4(5) yes
N3 C12 C13 120.0(6) yes
N3 C12 H121 120.0 no
C13 C12 H121 120.0 no
C12 C13 C14 118.9(6) yes
C12 C13 H131 120.6 no
C14 C13 H131 120.5 no
C13 C14 C15 120.4(6) yes
C13 C14 H141 119.8 no
C15 C14 H141 119.8 no
C14 C15 C16 119.2(6) yes
C14 C15 H151 120.6 no
C16 C15 H151 120.2 no
C15 C16 N3 117.4(5) yes
C15 C16 C17 124.3(5) yes
N3 C16 C17 118.3(5) yes
C16 C17 N4 119.3(4) yes
C16 C17 C18 132.6(5) yes
N4 C17 C18 108.1(5) yes
C17 C18 C19 106.7(5) yes
C17 C18 C21 128.0(5) yes
C19 C18 C21 125.2(5) yes
Br4 C19 C18 127.5(4) yes
Br4 C19 C20 124.5(4) yes
C18 C19 C20 107.9(5) yes
N4 C20 C19 107.5(5) yes
N4 C20 C22 121.4(5) yes
C19 C20 C22 131.1(5) yes
C18 C21 F9 111.5(5) yes
C18 C21 F7 112.0(5) yes
F9 C21 F7 105.4(5) yes
C18 C21 F8 112.7(5) yes
F9 C21 F8 107.2(5) yes
F7 C21 F8 107.7(6) yes
C20 C22 F10 112.2(5) yes
C20 C22 F12 110.6(5) yes
F10 C22 F12 106.9(6) yes
C20 C22 F11 113.2(5) yes
F10 C22 F11 105.8(5) yes
F12 C22 F11 107.7(5) yes

loop_
_geom_bond_atom_site_label_1
_geom_bond_atom_site_label_2
_geom_bond_distance
_geom_bond_publ_flag
Br1 Ni1 2.3794(10) yes
Br2 Ni1 2.3595(10) yes
Br3 C8 1.881(5) yes
Br4 C19 1.867(6) yes
Ni1 N1 1.995(5) yes
Ni1 N2 1.960(4) yes
Ni1 C5 2.835(6) yes
Ni1 C6 2.801(5) yes
F1 C10 1.349(8) yes
F2 C10 1.345(8) yes
F3 C10 1.331(7) yes
F4 C11 1.350(7) yes
F5 C11 1.332(7) yes
F6 C11 1.349(7) yes
F7 C21 1.334(8) yes
F8 C21 1.326(7) yes
F9 C21 1.342(7) yes
F10 C22 1.339(8) yes
F11 C22 1.326(8) yes
F12 C22 1.327(8) yes
N1 C1 1.336(7) yes
N1 C5 1.363(6) yes
N2 C6 1.354(7) yes
N2 C9 1.358(7) yes
N3 C12 1.344(8) yes
N3 C16 1.358(7) yes
N3 H1 0.870 no
N4 C17 1.363(7) yes
N4 C20 1.378(7) yes
N4 H2 0.95(7) no
C1 C2 1.365(8) yes
C1 H11 0.950 no
C2 C3 1.410(9) yes
C2 H21 0.950 no
C3 C4 1.379(9) yes
C3 H31 0.950 no
C4 C5 1.391(8) yes
C4 H41 0.950 no
C5 C6 1.475(8) yes
C6 C7 1.415(7) yes
C7 C8 1.403(9) yes
C7 C10 1.481(8) yes
C8 C9 1.387(8) yes
C9 C11 1.472(9) yes
C12 C13 1.354(10) yes
C12 H121 0.950 no
C13 C14 1.383(10) yes
C13 H131 0.950 no
C14 C15 1.404(9) yes
C14 H141 0.950 no
C15 C16 1.384(8) yes
C15 H151 0.950 no
C16 C17 1.458(8) yes
C17 C18 1.389(7) yes
C18 C19 1.419(8) yes
C18 C21 1.487(8) yes
C19 C20 1.378(8) yes
C20 C22 1.481(8) yes

loop_
_geom_hbond_atom_site_label_D
_geom_hbond_atom_site_label_H
_geom_hbond_atom_site_label_A
_geom_hbond_distance_DH
_geom_hbond_distance_HA
_geom_hbond_distance_DA
_geom_hbond_angle_DHA
_geom_hbond_publ_flag
N3 H1 Br2 0.8700 2.4900 3.272(5) 150.00 yes
N4 H2 Br1 0.95(7) 2.40(7) 3.324(5) 167(6) yes

loop_
_geom_torsion_atom_site_label_1
_geom_torsion_atom_site_label_2
_geom_torsion_atom_site_label_3
_geom_torsion_atom_site_label_4
_geom_torsion
_geom_torsion_publ_flag
Br1 Ni1 N1 C1 -72.4(4) no
Br1 Ni1 N1 C5 112.3(3) no
Br2 Ni1 N1 C1 58.2(5) no
Br2 Ni1 N1 C5 -117.1(3) no
N2 Ni1 N1 C1 175.4(5) no
N2 Ni1 N1 C5 0.1(4) no
Br1 Ni1 N2 C6 -98.5(4) no
Br1 Ni1 N2 C9 71.3(6) no
Br2 Ni1 N2 C6 118.8(4) no
Br2 Ni1 N2 C9 -71.4(6) no
N1 Ni1 N2 C6 5.1(4) no
N1 Ni1 N2 C9 175.0(6) no
Ni1 N1 C1 C2 -174.5(4) no
C5 N1 C1 C2 0.6(8) no
Ni1 N1 C5 C4 172.4(4) no
Ni1 N1 C5 C6 -4.8(6) no
C1 N1 C5 C4 -3.3(8) no
C1 N1 C5 C6 179.6(5) no
Ni1 N2 C6 C5 -9.2(6) no
Ni1 N2 C6 C7 171.1(4) no
C9 N2 C6 C5 178.0(5) no
C9 N2 C6 C7 -1.7(7) no
Ni1 N2 C9 C8 -168.7(5) no
Ni1 N2 C9 C11 13.4(10) no
C6 N2 C9 C8 1.5(7) no
C6 N2 C9 C11 -176.3(5) no
C12 N3 C16 C15 -1.7(9) no
C12 N3 C16 C17 176.0(6) no
C16 N3 C12 C13 -1.1(10) no
C17 N4 C20 C19 0.0(6) no
C17 N4 C20 C22 178.1(5) no
C20 N4 C17 C16 -177.8(5) no
C20 N4 C17 C18 1.0(6) no
N1 C1 C2 C3 2.0(9) no
C1 C2 C3 C4 -1.8(8) no
C2 C3 C4 C5 -0.8(8) no
C3 C4 C5 N1 3.3(8) no
C3 C4 C5 C6 -179.9(5) no
C4 C5 C6 C7 11.9(10) no
C4 C5 C6 N2 -167.8(5) no
N1 C5 C6 N2 9.2(7) no
N1 C5 C6 C7 -171.2(6) no
N2 C6 C7 C10 -175.9(6) no
N2 C6 C7 C8 1.2(6) no
C5 C6 C7 C8 -178.4(6) no
C5 C6 C7 C10 4.5(11) no
C6 C7 C8 Br3 178.1(4) no
C6 C7 C8 C9 -0.2(6) no
C10 C7 C8 Br3 -4.8(9) no
C10 C7 C8 C9 176.9(6) no
C6 C7 C10 F1 44.9(9) no
C8 C7 C10 F1 -131.6(7) no
C6 C7 C10 F2 -73.6(8) no
C6 C7 C10 F3 165.5(6) no
C8 C7 C10 F2 109.9(7) no
C8 C7 C10 F3 -11.0(9) no
C7 C8 C9 N2 -0.8(7) no
Br3 C8 C9 N2 -179.3(4) no
Br3 C8 C9 C11 -1.6(9) no
C7 C8 C9 C11 176.9(6) no
N2 C9 C11 F4 104.0(7) no
N2 C9 C11 F5 -135.7(6) no
N2 C9 C11 F6 -15.5(8) no
C8 C9 C11 F4 -73.4(8) no
C8 C9 C11 F5 46.9(9) no
C8 C9 C11 F6 167.1(6) no
N3 C12 C13 C14 1.7(11) no
C12 C13 C14 C15 0.4(11) no
C13 C14 C15 C16 -3.1(10) no
C14 C15 C16 N3 3.6(9) no
C14 C15 C16 C17 -173.9(6) no
N3 C16 C17 N4 -49.8(8) no
N3 C16 C17 C18 131.7(7) no
C15 C16 C17 N4 127.7(6) no
C15 C16 C17 C18 -50.8(9) no
N4 C17 C18 C19 -1.6(6) no
N4 C17 C18 C21 177.4(5) no
C16 C17 C18 C19 177.1(6) no
C16 C17 C18 C21 -4.0(10) no
C17 C18 C19 Br4 178.7(4) no
C17 C18 C19 C20 1.5(6) no
C21 C18 C19 Br4 -0.3(9) no
C21 C18 C19 C20 -177.5(5) no
C17 C18 C21 F7 -9.7(8) no
C17 C18 C21 F8 111.8(7) no
C17 C18 C21 F9 -127.6(6) no
C19 C18 C21 F7 169.0(5) no
C19 C18 C21 F8 -69.4(8) no
C19 C18 C21 F9 51.2(8) no
Br4 C19 C20 N4 -178.2(4) no
Br4 C19 C20 C22 3.9(10) no
C18 C19 C20 N4 -0.9(6) no
C18 C19 C20 C22 -178.9(6) no
N4 C20 C22 F10 -112.0(7) no
N4 C20 C22 F11 128.2(6) no
N4 C20 C22 F12 7.3(8) no
C19 C20 C22 F10 65.7(9) no
C19 C20 C22 F11 -54.1(9) no
C19 C20 C22 F12 -175.0(6) no
